data_2213657
loop_
_publ_author_name
'Zhou, Qing-Li'
'Zhang, Zhen-Heng'
'Jing, Zuo-Liang'

_publ_contact_author_address
;
'College of Sciences
Tianjin University of Science and Technology
Tianjin 300457
P. R. China'
;
_publ_contact_author_email jzl74@tust.edu.cn
_publ_contact_author_fax 086(022)60600808
_publ_contact_author_name ' Jing Zuo-Liang'
_publ_contact_author_phone 086(022)60601178
_publ_section_title
;
 3-Amino-2-thioxothiazolidin-4-one
;
_journal_coeditor_code AT2296
_journal_date_accepted 2007-05-14
_journal_date_recd_electronic 2007-05-13
_journal_issue 6
_journal_name_full 'Acta Crystallographica Section E'
_journal_page_first o3000
_journal_page_last o3000
_journal_paper_category QO
_journal_paper_doi 10.1107/S1600536807023690
_journal_volume 63
_journal_year 2007
_chemical_formula_iupac 'C3 H4 N2 O S2'
_chemical_formula_moiety 'C3 H4 N2 O S2'
_chemical_formula_sum 'C3 H4 N2 O S2'
_chemical_formula_weight 148.20
_chemical_name_systematic
;
3-Amino-2-thioxothiazolidin-4-one
;
_space_group_IT_number 14
_symmetry_cell_setting monoclinic
_symmetry_space_group_name_Hall '-P 2yn'
_symmetry_space_group_name_H-M 'P 1 21/n 1'
_atom_sites_solution_hydrogens geom
_atom_sites_solution_primary direct
_atom_sites_solution_secondary difmap
_audit_creation_method SHELXL-97
_cell_angle_alpha 90.00
_cell_angle_beta 105.924(3)
_cell_angle_gamma 90.00
_cell_formula_units_Z 8
_cell_length_a 9.8257(17)
_cell_length_b 9.3118(16)
_cell_length_c 13.416(2)
_cell_measurement_reflns_used 2513
_cell_measurement_temperature 294(2)
_cell_measurement_theta_max 26.17
_cell_measurement_theta_min 3.07
_cell_volume 1180.4(3)
_computing_cell_refinement 'SAINT (Bruker, 1999)'
_computing_data_collection 'SMART (Bruker, 1999)'
_computing_data_reduction SAINT
_computing_molecular_graphics 'SHELXTL (Bruker, 1997)'
_computing_publication_material SHELXTL
_computing_structure_refinement 'SHELXL97 (Sheldrick, 1997)'
_computing_structure_solution 'SHELXS97 (Sheldrick, 1997)'
_diffrn_ambient_temperature 294(2)
_diffrn_measured_fraction_theta_full 0.988
_diffrn_measured_fraction_theta_max 0.988
_diffrn_measurement_device_type 'Bruker SMART CCD area-detector'
_diffrn_measurement_method '\f and \w scans'
_diffrn_radiation_monochromator graphite
_diffrn_radiation_source 'fine-focus sealed tube'
_diffrn_radiation_type MoK\a
_diffrn_radiation_wavelength 0.71073
_diffrn_reflns_av_R_equivalents 0.0276
_diffrn_reflns_av_sigmaI/netI 0.0289
_diffrn_reflns_limit_h_max 9
_diffrn_reflns_limit_h_min -11
_diffrn_reflns_limit_k_max 11
_diffrn_reflns_limit_k_min -9
_diffrn_reflns_limit_l_max 15
_diffrn_reflns_limit_l_min -15
_diffrn_reflns_number 5324
_diffrn_reflns_theta_full 25.02
_diffrn_reflns_theta_max 25.02
_diffrn_reflns_theta_min 2.30
_diffrn_standards_decay_% 0
_diffrn_standards_number 0
_exptl_absorpt_coefficient_mu 0.795
_exptl_absorpt_correction_T_max 0.8572
_exptl_absorpt_correction_T_min 0.7965
_exptl_absorpt_correction_type multi-scan
_exptl_absorpt_process_details '(SADABS; Sheldrick, 1996)'
_exptl_crystal_colour colourless
_exptl_crystal_density_diffrn 1.668
_exptl_crystal_density_method 'not measured'
_exptl_crystal_description block
_exptl_crystal_F_000 608
_exptl_crystal_size_max 0.30
_exptl_crystal_size_mid 0.26
_exptl_crystal_size_min 0.20
_refine_diff_density_max 0.342
_refine_diff_density_min -0.343
_refine_ls_extinction_method none
_refine_ls_goodness_of_fit_ref 1.030
_refine_ls_hydrogen_treatment mixed
_refine_ls_matrix_type full
_refine_ls_number_parameters 161
_refine_ls_number_reflns 2052
_refine_ls_number_restraints 6
_refine_ls_restrained_S_all 1.030
_refine_ls_R_factor_all 0.0422
_refine_ls_R_factor_gt 0.0319
_refine_ls_shift/su_max 0.001
_refine_ls_shift/su_mean 0.000
_refine_ls_structure_factor_coef Fsqd
_refine_ls_weighting_details 'calc w=1/[\s^2^(Fo^2^)+(0.0389P)^2^+0.5975P] where P=(Fo^2^+2Fc^2^)/3'
_refine_ls_weighting_scheme calc
_refine_ls_wR_factor_gt 0.0784
_refine_ls_wR_factor_ref 0.0846
_reflns_number_gt 1686
_reflns_number_total 2052
_reflns_threshold_expression I>2\s(I)
_cod_data_source_file at2296.cif
_cod_data_source_block I
_cod_original_sg_symbol_H-M 'P 21/n'
_cod_database_code 2213657
_cod_database_fobs_code 2213657

loop_
_symmetry_equiv_pos_as_xyz
'x, y, z'
'-x+1/2, y+1/2, -z+1/2'
'-x, -y, -z'
'x-1/2, -y-1/2, z-1/2'

loop_
_atom_site_type_symbol
_atom_site_label
_atom_site_fract_x
_atom_site_fract_y
_atom_site_fract_z
_atom_site_U_iso_or_equiv
_atom_site_adp_type
_atom_site_calc_flag
_atom_site_refinement_flags
_atom_site_occupancy
S S1 0.42862(7) 0.22451(7) 0.88952(5) 0.0471(2) Uani d . 1
S S2 0.45652(7) 0.17983(7) 1.11280(5) 0.0469(2) Uani d . 1
S S3 0.74095(8) 0.46329(7) 0.97871(6) 0.0562(2) Uani d . 1
S S4 0.94214(8) 0.65599(8) 1.12373(5) 0.0547(2) Uani d . 1
O O1 0.13941(19) -0.0621(2) 0.80930(12) 0.0521(5) Uani d . 1
O O2 0.8082(2) 0.6549(2) 0.74386(13) 0.0655(6) Uani d . 1
N N1 0.28161(19) 0.03994(19) 0.95556(13) 0.0320(4) Uani d . 1
N N2 0.2236(2) -0.0421(2) 1.02200(14) 0.0384(5) Uani d D 1
N N3 0.87489(19) 0.66393(19) 0.91821(13) 0.0332(4) Uani d . 1
N N4 0.9526(2) 0.7909(2) 0.92041(18) 0.0447(5) Uani d D 1
C C1 0.3843(2) 0.1415(2) 0.99099(17) 0.0326(5) Uani d . 1
C C2 0.2310(2) 0.0216(3) 0.84990(17) 0.0368(5) Uani d . 1
C C3 0.3057(3) 0.1194(3) 0.79385(17) 0.0436(6) Uani d . 1
H H3A 0.2381 0.1814 0.7470 0.052 Uiso calc R 1
H H3B 0.3554 0.0638 0.7537 0.052 Uiso calc R 1
C C4 0.8593(2) 0.6040(2) 1.00653(17) 0.0356(5) Uani d . 1
C C5 0.7091(3) 0.4857(3) 0.8416(2) 0.0552(7) Uani d . 1
H H5A 0.7339 0.3987 0.8108 0.066 Uiso calc R 1
H H5B 0.6099 0.5064 0.8098 0.066 Uiso calc R 1
C C6 0.7985(3) 0.6077(3) 0.82491(18) 0.0427(6) Uani d . 1
H H2A 0.295(2) -0.080(3) 1.0717(15) 0.067(9) Uiso d D 1
H H2B 0.174(2) 0.021(2) 1.0505(17) 0.060(8) Uiso d D 1
H H4A 0.974(3) 0.788(3) 0.8592(10) 0.076(10) Uiso d D 1
H H4B 1.0315(17) 0.790(3) 0.9741(12) 0.065(9) Uiso d D 1

loop_
_atom_site_aniso_label
_atom_site_aniso_U_11
_atom_site_aniso_U_22
_atom_site_aniso_U_33
_atom_site_aniso_U_12
_atom_site_aniso_U_13
_atom_site_aniso_U_23
S1 0.0468(4) 0.0497(4) 0.0476(4) -0.0103(3) 0.0177(3) 0.0000(3)
S2 0.0439(4) 0.0494(4) 0.0388(3) 0.0025(3) -0.0031(3) -0.0089(3)
S3 0.0545(5) 0.0407(4) 0.0734(5) -0.0070(3) 0.0178(4) 0.0075(3)
S4 0.0518(4) 0.0744(5) 0.0339(3) 0.0148(4) 0.0048(3) -0.0048(3)
O1 0.0526(11) 0.0622(12) 0.0380(9) -0.0170(9) 0.0066(8) -0.0129(8)
O2 0.1022(17) 0.0598(12) 0.0319(9) 0.0172(11) 0.0136(10) 0.0003(9)
N1 0.0328(10) 0.0334(10) 0.0291(9) 0.0017(8) 0.0074(8) -0.0010(8)
N2 0.0419(12) 0.0391(11) 0.0347(10) -0.0022(9) 0.0114(9) 0.0031(9)
N3 0.0347(11) 0.0297(10) 0.0338(10) 0.0020(8) 0.0073(8) -0.0014(8)
N4 0.0437(13) 0.0348(11) 0.0580(14) -0.0057(10) 0.0178(11) 0.0014(10)
C1 0.0285(12) 0.0301(11) 0.0379(12) 0.0056(10) 0.0069(9) -0.0031(9)
C2 0.0357(13) 0.0411(13) 0.0326(12) 0.0047(11) 0.0078(10) -0.0041(10)
C3 0.0495(15) 0.0491(15) 0.0343(12) 0.0028(12) 0.0149(11) 0.0000(11)
C4 0.0328(13) 0.0355(12) 0.0390(12) 0.0091(10) 0.0108(10) 0.0028(10)
C5 0.0480(16) 0.0411(14) 0.0646(18) 0.0005(13) -0.0048(13) -0.0139(13)
C6 0.0501(15) 0.0366(13) 0.0363(13) 0.0111(11) 0.0036(11) -0.0054(11)

loop_
_atom_type_symbol
_atom_type_description
_atom_type_scat_dispersion_real
_atom_type_scat_dispersion_imag
_atom_type_scat_source
C C 0.0033 0.0016 'International Tables Vol C Tables 4.2.6.8 and 6.1.1.4'
H H 0.0000 0.0000 'International Tables Vol C Tables 4.2.6.8 and 6.1.1.4'
N N 0.0061 0.0033 'International Tables Vol C Tables 4.2.6.8 and 6.1.1.4'
O O 0.0106 0.0060 'International Tables Vol C Tables 4.2.6.8 and 6.1.1.4'
S S 0.1246 0.1234 'International Tables Vol C Tables 4.2.6.8 and 6.1.1.4'

loop_
_geom_angle_atom_site_label_1
_geom_angle_atom_site_label_2
_geom_angle_atom_site_label_3
_geom_angle
C1 S1 C3 93.10(11)
C4 S3 C5 92.92(11)
C1 N1 C2 117.77(19)
C1 N1 N2 122.88(17)
C2 N1 N2 119.31(19)
N1 N2 H2A 108.4(19)
N1 N2 H2B 105.7(17)
H2A N2 H2B 109.9(14)
C4 N3 C6 118.4(2)
C4 N3 N4 121.30(19)
C6 N3 N4 119.9(2)
N3 N4 H4A 102.4(19)
N3 N4 H4B 110.5(19)
H4A N4 H4B 111.3(14)
N1 C1 S2 125.08(17)
N1 C1 S1 110.96(15)
S2 C1 S1 123.96(14)
O1 C2 N1 124.1(2)
O1 C2 C3 125.2(2)
N1 C2 C3 110.7(2)
C2 C3 S1 107.43(15)
C2 C3 H3A 110.2
S1 C3 H3A 110.2
C2 C3 H3B 110.2
S1 C3 H3B 110.2
H3A C3 H3B 108.5
N3 C4 S4 125.01(18)
N3 C4 S3 110.78(16)
S4 C4 S3 124.21(14)
C6 C5 S3 107.41(17)
C6 C5 H5A 110.2
S3 C5 H5A 110.2
C6 C5 H5B 110.2
S3 C5 H5B 110.2
H5A C5 H5B 108.5
O2 C6 N3 121.8(2)
O2 C6 C5 127.7(2)
N3 C6 C5 110.5(2)

loop_
_geom_bond_atom_site_label_1
_geom_bond_atom_site_label_2
_geom_bond_distance
S1 C1 1.722(2)
S1 C3 1.793(2)
S2 C1 1.633(2)
S3 C4 1.724(2)
S3 C5 1.792(3)
S4 C4 1.633(2)
O1 C2 1.202(3)
O2 C6 1.201(3)
N1 C1 1.370(3)
N1 C2 1.378(3)
N1 N2 1.408(3)
N2 H2A 0.899(9)
N2 H2B 0.909(9)
N3 C4 1.356(3)
N3 C6 1.374(3)
N3 N4 1.403(3)
N4 H4A 0.902(9)
N4 H4B 0.902(10)
C2 C3 1.495(3)
C3 H3A 0.9700
C3 H3B 0.9700
C5 C6 1.490(4)
C5 H5A 0.9700
C5 H5B 0.9700

loop_
_geom_hbond_atom_site_label_D
_geom_hbond_atom_site_label_H
_geom_hbond_atom_site_label_A
_geom_hbond_site_symmetry_A
_geom_hbond_distance_DH
_geom_hbond_distance_HA
_geom_hbond_distance_DA
_geom_hbond_angle_DHA
_geom_hbond_publ_flag
N2 H2A O2 4_566 0.899(9) 2.38(2) 3.049(3) 131(2) yes
N2 H2A S1 3_657 0.899(9) 2.945(15) 3.708(2) 143.8(19) yes
N2 H2B N4 3_667 0.909(9) 2.246(11) 3.130(3) 164(2) yes
N4 H4A O1 1_665 0.902(9) 2.38(2) 2.994(3) 126(2) yes
N4 H4B N2 1_665 0.902(10) 2.40(2) 3.061(3) 130(2) yes

loop_
_geom_torsion_atom_site_label_1
_geom_torsion_atom_site_label_2
_geom_torsion_atom_site_label_3
_geom_torsion_atom_site_label_4
_geom_torsion
C2 N1 C1 S2 179.48(16)
N2 N1 C1 S2 1.5(3)
C2 N1 C1 S1 -0.6(2)
N2 N1 C1 S1 -178.61(15)
C3 S1 C1 N1 -0.33(17)
C3 S1 C1 S2 179.58(15)
C1 N1 C2 O1 -178.7(2)
N2 N1 C2 O1 -0.6(3)
C1 N1 C2 C3 1.4(3)
N2 N1 C2 C3 179.52(18)
O1 C2 C3 S1 178.6(2)
N1 C2 C3 S1 -1.5(2)
C1 S1 C3 C2 1.05(18)
C6 N3 C4 S4 179.53(17)
N4 N3 C4 S4 -8.4(3)
C6 N3 C4 S3 0.2(3)
N4 N3 C4 S3 172.31(16)
C5 S3 C4 N3 -0.39(18)
C5 S3 C4 S4 -179.72(16)
C4 S3 C5 C6 0.45(19)
C4 N3 C6 O2 -179.4(2)
N4 N3 C6 O2 8.4(3)
C4 N3 C6 C5 0.2(3)
N4 N3 C6 C5 -172.1(2)
S3 C5 C6 O2 179.1(2)
S3 C5 C6 N3 -0.4(3)

loop_
_cod_related_entry_id
_cod_related_entry_database
_cod_related_entry_code
1 ChemSpider 66652
